data_2104552
loop_
_publ_author_name
'Marsh, Richard E.'

_publ_section_title
;
 Space groups <i>P</i>1 and <i>Cc</i>: how are they doing?
;
_journal_coeditor_code BK5088
_journal_issue 6
_journal_name_full 'Acta Crystallographica Section B'
_journal_page_first 782
_journal_page_last 783
_journal_paper_doi 10.1107/S0108768109046448
_journal_volume 65
_journal_year 2009
_chemical_formula_sum 'C14 H16 Fe2 O9 S2'
_chemical_formula_weight 504.09
_chemical_name_systematic
;
(mu(2)-3,6,9-trioxaundecane-1,11-dithiolato-S,S,S',S')-hexacarbonyl-di-iron
;
_space_group_IT_number 2
_symmetry_cell_setting triclinic
_symmetry_space_group_name_Hall '-P 1'
_symmetry_space_group_name_H-M 'P -1'
_cell_angle_alpha 68.1460(10)
_cell_angle_beta 68.9940(10)
_cell_angle_gamma 88.697(2)
_cell_formula_units_Z 4
_cell_length_a 11.3991(10)
_cell_length_b 14.2960(16)
_cell_length_c 14.8001(11)
_cell_measurement_temperature 298(2)
_cell_volume 2072.6(3)
_diffrn_ambient_temperature 298(2)
_diffrn_measurement_device_type 'CCD area detector'
_diffrn_radiation_monochromator graphite
_diffrn_radiation_source 'fine-focus sealed tube'
_diffrn_radiation_type MoK\a
_diffrn_radiation_wavelength 0.71073
_exptl_crystal_density_diffrn 1.616
_exptl_crystal_density_method 'not measured'
_exptl_crystal_F_000 1024
_exptl_crystal_size_max 0.10
_exptl_crystal_size_mid 0.15
_exptl_crystal_size_min 0.20
_cod_data_source_file bk5088.cif
_cod_data_source_block KEVKIG
_cod_depositor_comments
;
The following automatic conversions were performed:
'_symmetry_cell_setting' value 'Triclinic' changed to 'triclinic'
according to '/home/saulius/struct/CIF-dictionaries/cif_core.dic'
dictionary named 'cif_core.dic' version 2.4.1 from 2010-06-29.

Automatic conversion script
Id: cif_fix_enum 1527 2010-12-29 10:47:43Z saulius 

The following automatic conversions were performed:

'_symmetry_cell_setting' value 'Triclinic' changed to 'triclinic'
according to /home/saulius/struct/CIF-dictionaries/cif_core.dic
dictionary named 'cif_core.dic' version 2.4.1 from 2010-06-29.

Automatic conversion script
Id: cif_fix_values 1715 2011-07-08 13:25:40Z adriana 
;
_cod_original_sg_symbol_H-M P-1
_cod_database_code 2104552

loop_
_symmetry_equiv_pos_as_xyz
'x, y, z'
'-x, -y, -z'

loop_
_atom_site_label
_atom_site_type_symbol
_atom_site_fract_x
_atom_site_fract_y
_atom_site_fract_z
_atom_site_occupancy
Fe1 Fe -0.00338 0.37849 0.29478 1
Fe2 Fe 0.09913 0.23618 0.38672 1
Fe3 Fe 0.41133 0.27658 0.63969 1
Fe4 Fe 0.51954 0.12315 0.69655 1
S1 S 0.0594 0.2488 0.2430 1
S2 S 0.2018 0.3913 0.2732 1
O1 O 0.0038 0.5566 0.1098 1
O2 O -0.0802 0.4678 0.4514 1
O3 O -0.2656 0.2938 0.3630 1
O4 O 0.0826 0.2746 0.5710 1
O5 O -0.1123 0.0726 0.5099 1
O6 O 0.3199 0.1240 0.3614 1
O7 O 0.3166 0.3922 -0.0498 1
O8 O 0.3458 0.5966 -0.0454 1
O9 O 0.3410 0.5924 0.1514 1
S3 S 0.4616 0.2274 0.7849 1
S4 S 0.3116 0.1166 0.7274 1
O10 O 0.1958 0.3846 0.7046 1
O11 O 0.6196 0.4416 0.5351 1
O12 O 0.4150 0.2890 0.4378 1
O13 O 0.7766 0.2210 0.6246 1
O14 O 0.5836 0.0725 0.5124 1
O15 O 0.5346 -0.0748 0.8488 1
O16 O 0.2094 0.0538 1.0713 1
O17 O 0.1456 -0.1188 1.0262 1
O18 O 0.1456 -0.0721 0.8194 1
C1 C 0.0008 0.4870 0.1804 1
C2 C -0.0490 0.4344 0.3892 1
C3 C -0.1630 0.3264 0.3362 1
C4 C 0.0894 0.2590 0.4988 1
C5 C -0.0298 0.1355 0.4624 1
C6 C 0.2332 0.1660 0.3736 1
C7 C 0.2060 0.2824 0.1267 1
H1 H 0.2770 0.2906 0.1459 1
H2 H 0.2178 0.2274 0.1022 1
C8 C 0.2053 0.3788 0.0392 1
H3 H 0.1310 0.3739 0.0230 1
H4 H 0.2036 0.4359 0.0596 1
C9 C 0.3392 0.4890 -0.1343 1
H5 H 0.2589 0.5124 -0.1340 1
H6 H 0.3817 0.4808 -0.1999 1
C10 C 0.4172 0.5672 -0.1294 1
H7 H 0.4924 0.5404 -0.1190 1
H8 H 0.4440 0.6260 -0.1953 1
C11 C 0.4184 0.6662 -0.0330 1
H9 H 0.4384 0.7306 -0.0926 1
H10 H 0.4972 0.6410 -0.0306 1
C12 C 0.3460 0.6810 0.0648 1
H11 H 0.3872 0.7384 0.0660 1
H12 H 0.2614 0.6942 0.0681 1
C13 C 0.2548 0.5852 0.2491 1
H13 H 0.1734 0.6017 0.2450 1
H14 H 0.2852 0.6324 0.2714 1
C14 C 0.2422 0.4776 0.3258 1
H15 H 0.1765 0.4676 0.3932 1
H16 H 0.3214 0.4640 0.3358 1
C15 C 0.2800 0.3443 0.6768 1
C16 C 0.5382 0.3771 0.5768 1
C17 C 0.4120 0.2840 0.5176 1
C18 C 0.6773 0.1810 0.6526 1
C19 C 0.5580 0.0904 0.5850 1
C20 C 0.5284 0.0016 0.7908 1
C21 C 0.3180 0.1791 0.9038 1
H17 H 0.3087 0.2236 0.9410 1
H18 H 0.2456 0.1813 0.8837 1
C22 C 0.3168 0.0733 0.9764 1
H19 H 0.3100 0.0255 0.9458 1
H20 H 0.3942 0.0670 0.9904 1
C23 C 0.1767 -0.0490 1.1394 1
H21 H 0.1402 -0.0532 1.2111 1
H22 H 0.2531 -0.0818 1.1318 1
C24 C 0.0852 -0.1055 1.1217 1
H23 H 0.0546 -0.1712 1.1792 1
H24 H 0.0136 -0.0688 1.1191 1
C25 C 0.0632 -0.1680 1.0012 1
H25 H 0.0335 -0.2364 1.0536 1
H26 H -0.0095 -0.1319 1.0005 1
C26 C 0.1320 -0.1712 0.8959 1
H27 H 0.2146 -0.1929 0.8907 1
H28 H 0.0846 -0.2188 0.8850 1
C27 C 0.2335 -0.0554 0.7182 1
H29 H 0.1988 -0.0884 0.6850 1
H30 H 0.3108 -0.0832 0.7222 1
C28 C 0.2610 0.0570 0.6556 1
H31 H 0.1856 0.0834 0.6454 1
H32 H 0.3272 0.0717 0.5872 1

loop_
_geom_angle_atom_site_label_1
_geom_angle_atom_site_label_2
_geom_angle_atom_site_label_3
_geom_angle
_geom_angle_site_symmetry_1
_geom_angle_site_symmetry_2
_geom_angle_site_symmetry_3
_geom_angle_publ_flag
Fe2 Fe1 S1 56.45 . . . yes
Fe2 Fe1 S2 55.94 . . . yes
Fe2 Fe1 C1 151.20 . . . yes
Fe2 Fe1 C2 97.83 . . . yes
Fe2 Fe1 C3 105.36 . . . yes
S1 Fe1 S2 79.51 . . . yes
S1 Fe1 C1 107.66 . . . yes
S1 Fe1 C2 152.79 . . . yes
S1 Fe1 C3 88.30 . . . yes
S2 Fe1 C1 100.01 . . . yes
S2 Fe1 C2 93.51 . . . yes
S2 Fe1 C3 161.21 . . . yes
C1 Fe1 C2 99.42 . . . yes
C1 Fe1 C3 97.27 . . . yes
C2 Fe1 C3 90.86 . . . yes
Fe1 Fe2 S1 56.26 . . . yes
Fe1 Fe2 S2 55.96 . . . yes
Fe1 Fe2 C4 103.33 . . . yes
Fe1 Fe2 C5 102.05 . . . yes
Fe1 Fe2 C6 146.30 . . . yes
S1 Fe2 S2 79.42 . . . yes
S1 Fe2 C4 158.84 . . . yes
S1 Fe2 C5 87.38 . . . yes
S1 Fe2 C6 101.22 . . . yes
S2 Fe2 C4 93.78 . . . yes
S2 Fe2 C5 158.00 . . . yes
S2 Fe2 C6 98.45 . . . yes
C4 Fe2 C5 92.30 . . . yes
C4 Fe2 C6 99.59 . . . yes
C5 Fe2 C6 101.35 . . . yes
Fe4 Fe3 S3 56.41 . . . yes
Fe4 Fe3 S4 56.00 . . . yes
Fe4 Fe3 C15 146.67 . . . yes
Fe4 Fe3 C16 102.29 . . . yes
Fe4 Fe3 C17 103.43 . . . yes
S3 Fe3 S4 79.23 . . . yes
S3 Fe3 C15 100.31 . . . yes
S3 Fe3 C16 88.16 . . . yes
S3 Fe3 C17 159.16 . . . yes
S4 Fe3 C15 99.51 . . . yes
S4 Fe3 C16 158.28 . . . yes
S4 Fe3 C17 93.90 . . . yes
C15 Fe3 C16 100.11 . . . yes
C15 Fe3 C17 100.22 . . . yes
C16 Fe3 C17 91.71 . . . yes
Fe3 Fe4 S3 56.64 . . . yes
Fe3 Fe4 S4 56.17 . . . yes
Fe3 Fe4 C18 100.78 . . . yes
Fe3 Fe4 C19 99.61 . . . yes
Fe3 Fe4 C20 152.55 . . . yes
S3 Fe4 S4 79.45 . . . yes
S3 Fe4 C18 86.01 . . . yes
S3 Fe4 C19 155.00 . . . yes
S3 Fe4 C20 106.40 . . . yes
S4 Fe4 C18 156.88 . . . yes
S4 Fe4 C19 93.90 . . . yes
S4 Fe4 C20 102.23 . . . yes
C18 Fe4 C19 91.75 . . . yes
C18 Fe4 C20 99.05 . . . yes
C19 Fe4 C20 98.55 . . . yes
Fe1 S1 C7 114.38 . . . yes
Fe2 S1 C7 111.19 . . . yes
Fe1 S1 Fe2 67.29 . . . yes
Fe2 S2 C14 118.27 . . . yes
Fe1 S2 Fe2 68.10 . . . yes
Fe1 S2 C14 113.37 . . . yes
Fe3 S3 C21 110.18 . . . yes
Fe3 S3 Fe4 66.95 . . . yes
Fe4 S3 C21 115.19 . . . yes
Fe3 S4 Fe4 67.84 . . . yes
Fe3 S4 C28 118.15 . . . yes
Fe4 S4 C28 114.70 . . . yes
C8 O7 C9 113.96 . . . yes
C10 O8 C11 112.40 . . . yes
C12 O9 C13 115.80 . . . yes
C22 O16 C23 114.22 . . . yes
C24 O17 C25 113.13 . . . yes
C26 O18 C27 115.06 . . . yes
Fe1 C1 O1 178.31 . . . yes
Fe1 C2 O2 178.18 . . . yes
Fe1 C3 O3 179.34 . . . yes
Fe2 C4 O4 179.34 . . . yes
Fe2 C5 O5 179.18 . . . yes
Fe2 C6 O6 177.42 . . . yes
S1 C7 C8 112.36 . . . yes
O7 C8 C7 107.69 . . . yes
O7 C9 C10 113.51 . . . yes
O8 C10 C9 110.15 . . . yes
O8 C11 C12 109.73 . . . yes
O9 C12 C11 108.66 . . . yes
O9 C13 C14 107.46 . . . yes
S2 C14 C13 108.59 . . . yes
S1 C7 H1 109.00 . . . no
S1 C7 H2 109.00 . . . no
C8 C7 H1 109.00 . . . no
C8 C7 H2 109.00 . . . no
H1 C7 H2 108.00 . . . no
O7 C8 H3 110.00 . . . no
O7 C8 H4 110.00 . . . no
C7 C8 H3 110.00 . . . no
H3 C8 H4 109.00 . . . no
C7 C8 H4 110.00 . . . no
O7 C9 H5 109.00 . . . no
H5 C9 H6 108.00 . . . no
C10 C9 H6 109.00 . . . no
O7 C9 H6 109.00 . . . no
C10 C9 H5 109.00 . . . no
C9 C10 H7 110.00 . . . no
O8 C10 H8 110.00 . . . no
C9 C10 H8 109.00 . . . no
H7 C10 H8 108.00 . . . no
O8 C10 H7 110.00 . . . no
O8 C11 H9 109.00 . . . no
O8 C11 H10 110.00 . . . no
C12 C11 H10 110.00 . . . no
H9 C11 H10 108.00 . . . no
C12 C11 H9 110.00 . . . no
O9 C12 H11 110.00 . . . no
O9 C12 H12 110.00 . . . no
C11 C12 H11 110.00 . . . no
C11 C12 H12 110.00 . . . no
H11 C12 H12 108.00 . . . no
O9 C13 H13 110.00 . . . no
O9 C13 H14 110.00 . . . no
C14 C13 H14 110.00 . . . no
H13 C13 H14 108.00 . . . no
C14 C13 H13 110.00 . . . no
S2 C14 H15 110.00 . . . no
S2 C14 H16 110.00 . . . no
C13 C14 H16 110.00 . . . no
H15 C14 H16 108.00 . . . no
C13 C14 H15 110.00 . . . no
Fe3 C15 O10 177.11 . . . yes
Fe3 C16 O11 179.00 . . . yes
Fe3 C17 O12 178.64 . . . yes
Fe4 C18 O13 177.66 . . . yes
Fe4 C19 O14 178.01 . . . yes
Fe4 C20 O15 179.18 . . . yes
S3 C21 C22 114.02 . . . yes
O16 C22 C21 106.62 . . . yes
O16 C23 C24 114.17 . . . yes
O17 C24 C23 109.61 . . . yes
O17 C25 C26 109.34 . . . yes
O18 C26 C25 107.63 . . . yes
O18 C27 C28 107.83 . . . yes
S4 C28 C27 108.40 . . . yes
S3 C21 H17 109.00 . . . no
S3 C21 H18 109.00 . . . no
C22 C21 H17 109.00 . . . no
C22 C21 H18 109.00 . . . no
H17 C21 H18 108.00 . . . no
O16 C22 H19 110.00 . . . no
O16 C22 H20 110.00 . . . no
C21 C22 H19 110.00 . . . no
C21 C22 H20 110.00 . . . no
H19 C22 H20 109.00 . . . no
O16 C23 H21 109.00 . . . no
O16 C23 H22 109.00 . . . no
C24 C23 H21 109.00 . . . no
C24 C23 H22 109.00 . . . no
H21 C23 H22 108.00 . . . no
O17 C24 H23 109.00 . . . no
O17 C24 H24 110.00 . . . no
C23 C24 H23 109.00 . . . no
C23 C24 H24 110.00 . . . no
H23 C24 H24 108.00 . . . no
O17 C25 H25 110.00 . . . no
O17 C25 H26 110.00 . . . no
C26 C25 H25 110.00 . . . no
C26 C25 H26 110.00 . . . no
H25 C25 H26 108.00 . . . no
O18 C26 H27 110.00 . . . no
O18 C26 H28 110.00 . . . no
C25 C26 H27 110.00 . . . no
C25 C26 H28 110.00 . . . no
H27 C26 H28 108.00 . . . no
O18 C27 H29 110.00 . . . no
O18 C27 H30 110.00 . . . no
C28 C27 H29 110.00 . . . no
C28 C27 H30 110.00 . . . no
H29 C27 H30 108.00 . . . no
S4 C28 H31 110.00 . . . no
S4 C28 H32 110.00 . . . no
C27 C28 H31 110.00 . . . no
C27 C28 H32 110.00 . . . no
H31 C28 H32 108.00 . . . no

loop_
_geom_bond_atom_site_label_1
_geom_bond_atom_site_label_2
_geom_bond_distance
_geom_bond_site_symmetry_1
_geom_bond_site_symmetry_2
_geom_bond_publ_flag
Fe1 Fe2 2.5153 . . yes
Fe1 S1 2.2674 . . yes
Fe1 S2 2.2464 . . yes
Fe1 C1 1.8069 . . yes
Fe1 C2 1.7759 . . yes
Fe1 C3 1.7785 . . yes
Fe2 S1 2.2723 . . yes
Fe2 S2 2.2460 . . yes
Fe2 C4 1.7719 . . yes
Fe2 C5 1.7894 . . yes
Fe2 C6 1.8007 . . yes
Fe3 C16 1.7767 . . yes
Fe3 C17 1.7674 . . yes
Fe3 S4 2.2490 . . yes
Fe3 Fe4 2.5075 . . yes
Fe3 S3 2.2762 . . yes
Fe3 C15 1.7946 . . yes
Fe4 S3 2.2703 . . yes
Fe4 S4 2.2446 . . yes
Fe4 C18 1.7803 . . yes
Fe4 C19 1.7845 . . yes
Fe4 C20 1.8066 . . yes
S1 C7 1.8289 . . yes
S2 C14 1.8271 . . yes
S3 C21 1.8261 . . yes
S4 C28 1.8231 . . yes
O1 C1 1.1335 . . yes
O2 C2 1.1343 . . yes
O3 C3 1.1388 . . yes
O4 C4 1.1467 . . yes
O5 C5 1.1318 . . yes
O6 C6 1.1383 . . yes
O7 C8 1.4165 . . yes
O7 C9 1.4291 . . yes
O8 C10 1.4257 . . yes
O8 C11 1.4110 . . yes
O9 C12 1.4116 . . yes
O9 C13 1.3936 . . yes
O10 C15 1.1361 . . yes
O11 C16 1.1388 . . yes
O12 C17 1.1443 . . yes
O13 C18 1.1387 . . yes
O14 C19 1.1321 . . yes
O15 C20 1.1299 . . yes
O16 C22 1.4285 . . yes
O16 C23 1.4026 . . yes
O17 C24 1.4158 . . yes
O17 C25 1.4096 . . yes
O18 C26 1.4153 . . yes
O18 C27 1.4046 . . yes
C7 C8 1.5015 . . no
C9 C10 1.4824 . . no
C11 C12 1.4780 . . no
C13 C14 1.5062 . . no
C7 H2 0.9700 . . no
C7 H1 0.9700 . . no
C8 H3 0.9700 . . no
C8 H4 0.9700 . . no
C9 H6 0.9700 . . no
C9 H5 0.9700 . . no
C10 H7 0.9700 . . no
C10 H8 0.9700 . . no
C11 H9 0.9700 . . no
C11 H10 0.9700 . . no
C12 H11 0.9600 . . no
C12 H12 0.9700 . . no
C13 H13 0.9700 . . no
C13 H14 0.9700 . . no
C14 H15 0.9700 . . no
C14 H16 0.9700 . . no
C21 C22 1.4909 . . no
C23 C24 1.4835 . . no
C25 C26 1.4903 . . no
C27 C28 1.4983 . . no
C21 H17 0.9700 . . no
C21 H18 0.9700 . . no
C22 H19 0.9700 . . no
C22 H20 0.9700 . . no
C23 H21 0.9700 . . no
C23 H22 0.9700 . . no
C24 H23 0.9700 . . no
C24 H24 0.9600 . . no
C25 H25 0.9700 . . no
C25 H26 0.9700 . . no
C26 H27 0.9700 . . no
C26 H28 0.9700 . . no
C27 H29 0.9700 . . no
C27 H30 0.9700 . . no
C28 H31 0.9700 . . no
C28 H32 0.9700 . . no
